data_2311284
loop_
_publ_author_name
'Prasad, N. L.'
'Krishnamurthy, M. S.'
'Begum, Noor Shahina'

_publ_section_title
;
 Crystal structure of ethyl
 2-acetyl-3,7-dimethyl-5-(thio-phen-2-yl)-5H-thia-zolo[3,2-a]pyrimidine-6-carboxyl-ate.
;
_journal_coeditor_code HB7433
_journal_issue 'Pt 7'
_journal_name_full 'Acta crystallographica. Section E, Crystallographic communications'
_journal_page_first o477
_journal_page_last 8
_journal_paper_doi 10.1107/S2056989015010981
_journal_volume 71
_journal_year 2015
_chemical_formula_iupac 'C17 H18 N2 O3 S2'
_chemical_formula_moiety 'C17 H18 N2 O3 S2'
_chemical_formula_sum 'C17 H18 N2 O3 S2'
_chemical_formula_weight 362.45
_chemical_name_systematic
'Ethyl 2-acetyl-3,7-dimethyl-5-(thiophen-2-yl)-5<i>H</i>-thiazolo[3,2-<i>a</i>]pyrimidine-6-carboxylate'
_space_group_IT_number 14
_space_group_name_Hall '-P 2ybc'
_space_group_name_H-M_alt 'P 1 21/c 1'
_symmetry_cell_setting monoclinic
_symmetry_space_group_name_Hall '-P 2ybc'
_symmetry_space_group_name_H-M 'P 1 21/c 1'
_atom_sites_solution_hydrogens geom
_atom_sites_solution_primary direct
_atom_sites_solution_secondary difmap
_audit_creation_method SHELXL-97
_cell_angle_alpha 90.00
_cell_angle_beta 94.940(4)
_cell_angle_gamma 90.00
_cell_formula_units_Z 4
_cell_length_a 7.8835(10)
_cell_length_b 14.4041(19)
_cell_length_c 15.231(2)
_cell_measurement_reflns_used 3038
_cell_measurement_temperature 100(2)
_cell_measurement_theta_max 24.99
_cell_measurement_theta_min 2.59
_cell_volume 1723.1(4)
_computing_cell_refinement
;
SAINT-Plus (Bruker,1998)
;
_computing_data_collection
;
SMART (Bruker,1998)
;
_computing_data_reduction
;
SAINT-Plus (Bruker,1998)
;
_computing_molecular_graphics
;
ORTEP-3 for Windows (Farrugia, 2012) and CAMERON (Watkin <i>et al.</i>,
1996)
;
_computing_publication_material
;
WinGX (Farrugia, 2012)
;
_computing_structure_refinement
;
SHELXL97 (Sheldrick, 2008)
;
_computing_structure_solution
;
SHELXS97 (Sheldrick, 2008)
;
_diffrn_ambient_temperature 100(2)
_diffrn_measured_fraction_theta_full 1.000
_diffrn_measured_fraction_theta_max 1.000
_diffrn_measurement_device_type 'Bruker SMART APEX CCD'
_diffrn_measurement_method '\w scans'
_diffrn_radiation_monochromator graphite
_diffrn_radiation_source 'fine-focus sealed tube'
_diffrn_radiation_type MoK\a
_diffrn_radiation_wavelength 0.71073
_diffrn_reflns_av_R_equivalents 0.0456
_diffrn_reflns_av_sigmaI/netI 0.0510
_diffrn_reflns_limit_h_max 9
_diffrn_reflns_limit_h_min -9
_diffrn_reflns_limit_k_max 17
_diffrn_reflns_limit_k_min -17
_diffrn_reflns_limit_l_max 18
_diffrn_reflns_limit_l_min -17
_diffrn_reflns_number 12021
_diffrn_reflns_theta_full 24.99
_diffrn_reflns_theta_max 24.99
_diffrn_reflns_theta_min 2.59
_exptl_absorpt_coefficient_mu 0.327
_exptl_absorpt_correction_T_max 0.9496
_exptl_absorpt_correction_T_min 0.9435
_exptl_absorpt_correction_type multi-scan
_exptl_absorpt_process_details
;
(SADABS; Bruker, 1998)
;
_exptl_crystal_colour yellow
_exptl_crystal_density_diffrn 1.397
_exptl_crystal_density_method 'not measured'
_exptl_crystal_description block
_exptl_crystal_F_000 760
_exptl_crystal_size_max 0.18
_exptl_crystal_size_mid 0.16
_exptl_crystal_size_min 0.16
_refine_diff_density_max 0.506
_refine_diff_density_min -0.282
_refine_ls_extinction_method none
_refine_ls_goodness_of_fit_ref 0.998
_refine_ls_hydrogen_treatment constr
_refine_ls_matrix_type full
_refine_ls_number_parameters 221
_refine_ls_number_reflns 3038
_refine_ls_number_restraints 0
_refine_ls_restrained_S_all 0.998
_refine_ls_R_factor_all 0.1076
_refine_ls_R_factor_gt 0.0647
_refine_ls_shift/su_max 0.000
_refine_ls_shift/su_mean 0.000
_refine_ls_structure_factor_coef Fsqd
_refine_ls_weighting_details 'calc w=1/[\s^2^(Fo^2^)+(0.1059P)^2^+1.4984P] where P=(Fo^2^+2Fc^2^)/3'
_refine_ls_weighting_scheme calc
_refine_ls_wR_factor_gt 0.1708
_refine_ls_wR_factor_ref 0.1892
_reflns_number_gt 1984
_reflns_number_total 3038
_reflns_threshold_expression I>2\s(I)
_cod_data_source_file hb7433sup1.cif
_cod_data_source_block I
_cod_original_cell_volume 1723.2(4)
_cod_original_sg_symbol_H-M 'P 21/c'
_cod_database_code 2311284

loop_
_symmetry_equiv_pos_as_xyz
'x, y, z'
'-x, y+1/2, -z+1/2'
'-x, -y, -z'
'x, -y-1/2, z-1/2'

loop_
_atom_site_type_symbol
_atom_site_label
_atom_site_fract_x
_atom_site_fract_y
_atom_site_fract_z
_atom_site_U_iso_or_equiv
_atom_site_adp_type
_atom_site_calc_flag
_atom_site_refinement_flags
_atom_site_occupancy
_atom_site_symmetry_multiplicity
S S1 0.41155(14) 0.67664(8) 0.10428(8) 0.0478(4) Uani d . 1 1
S S2 0.86975(15) 0.38590(8) 0.30180(7) 0.0514(4) Uani d . 1 1
N N1 0.6122(4) 0.5389(2) 0.11268(19) 0.0343(8) Uani d . 1 1
C C6 0.5337(5) 0.3792(3) 0.1355(2) 0.0384(10) Uani d . 1 1
O O1 0.8379(4) 0.7993(2) 0.0552(2) 0.0610(9) Uani d . 1 1
C C9 0.4445(5) 0.5583(3) 0.1190(2) 0.0378(10) Uani d . 1 1
N N2 0.3249(4) 0.5002(3) 0.1340(2) 0.0472(9) Uani d . 1 1
C C3 0.7148(5) 0.6131(3) 0.0965(2) 0.0345(9) Uani d . 1 1
C C13 0.6889(5) 0.5373(3) 0.2994(2) 0.0378(10) Uani d . 1 1
H H13 0.6144 0.5869 0.2815 0.045 Uiso calc R 1 1
O O2 0.4904(5) 0.2161(2) 0.1141(3) 0.0753(11) Uani d . 1 1
C C2 0.6282(5) 0.6938(3) 0.0902(3) 0.0386(10) Uani d . 1 1
C C16 0.5843(6) 0.2820(3) 0.1255(3) 0.0482(11) Uani d . 1 1
C C17 0.9012(5) 0.5964(3) 0.0884(3) 0.0521(12) Uani d . 1 1
H H17A 0.9151 0.5420 0.0511 1.000 Uiso calc R 1 1
H H17B 0.9592 0.5855 0.1470 1.000 Uiso calc R 1 1
H H17C 0.9508 0.6509 0.0618 1.000 Uiso calc R 1 1
C C12 0.7368(5) 0.4638(3) 0.2456(2) 0.0359(9) Uani d . 1 1
C C7 0.3696(6) 0.4072(3) 0.1363(3) 0.0434(10) Uani d . 1 1
C C5 0.6754(5) 0.4494(3) 0.1488(2) 0.0359(9) Uani d . 1 1
H H5 0.7734 0.4286 0.1162 0.043 Uiso calc R 1 1
C C10 0.8235(8) 0.1808(3) 0.1127(4) 0.0683(15) Uani d . 1 1
H H10A 0.7431 0.1448 0.0724 0.082 Uiso calc R 1 1
H H10B 0.9319 0.1866 0.0849 0.082 Uiso calc R 1 1
C C14 0.7725(6) 0.5240(3) 0.3865(3) 0.0499(11) Uani d . 1 1
H H14 0.7602 0.5662 0.4335 0.060 Uiso calc R 1 1
C C4 0.6955(6) 0.7881(3) 0.0792(3) 0.0447(11) Uani d . 1 1
C C1 0.2188(6) 0.3437(3) 0.1387(3) 0.0592(13) Uani d . 1 1
H H1A 0.1198 0.3796 0.1538 1.000 Uiso calc R 1 1
H H1B 0.2444 0.2954 0.1832 1.000 Uiso calc R 1 1
H H1C 0.1940 0.3149 0.0808 1.000 Uiso calc R 1 1
C C8 0.5863(7) 0.8697(3) 0.0997(4) 0.0686(15) Uani d . 1 1
H H8A 0.5407 0.8599 0.1569 1.000 Uiso calc R 1 1
H H8B 0.4920 0.8758 0.0538 1.000 Uiso calc R 1 1
H H8C 0.6552 0.9264 0.1019 1.000 Uiso calc R 1 1
C C15 0.8682(6) 0.4481(3) 0.3959(3) 0.0484(11) Uani d . 1 1
H H15 0.9293 0.4306 0.4499 0.058 Uiso calc R 1 1
O O3 0.7530(4) 0.2735(2) 0.1262(2) 0.0560(8) Uani d . 1 1
C C11 0.8530(10) 0.1323(5) 0.1948(4) 0.110(3) Uani d . 1 1
H H11A 0.8940 0.0694 0.1839 0.166 Uiso calc R 1 1
H H11B 0.7466 0.1286 0.2235 0.166 Uiso calc R 1 1
H H11C 0.9387 0.1656 0.2332 0.166 Uiso calc R 1 1

loop_
_atom_site_aniso_label
_atom_site_aniso_U_11
_atom_site_aniso_U_22
_atom_site_aniso_U_33
_atom_site_aniso_U_12
_atom_site_aniso_U_13
_atom_site_aniso_U_23
S1 0.0422(7) 0.0400(7) 0.0619(7) 0.0079(5) 0.0093(5) 0.0074(5)
S2 0.0591(8) 0.0471(7) 0.0467(7) 0.0086(5) -0.0026(5) 0.0011(5)
N1 0.0349(19) 0.0318(18) 0.0364(18) 0.0033(15) 0.0036(14) 0.0039(14)
C6 0.043(2) 0.038(2) 0.033(2) -0.0054(19) -0.0006(17) -0.0010(17)
O1 0.061(2) 0.047(2) 0.075(2) -0.0107(16) 0.0111(18) 0.0040(16)
C9 0.037(2) 0.039(2) 0.037(2) 0.0067(19) 0.0031(17) 0.0017(18)
N2 0.038(2) 0.048(2) 0.057(2) -0.0058(18) 0.0122(17) -0.0046(18)
C3 0.038(2) 0.036(2) 0.029(2) -0.0036(19) 0.0006(16) 0.0010(16)
C13 0.048(2) 0.035(2) 0.030(2) -0.0105(18) -0.0020(18) -0.0038(17)
O2 0.077(3) 0.041(2) 0.106(3) -0.0134(19) -0.006(2) -0.0007(19)
C2 0.041(2) 0.036(2) 0.039(2) -0.0001(18) 0.0054(18) 0.0045(18)
C16 0.062(3) 0.036(2) 0.045(3) -0.009(2) -0.005(2) -0.0013(19)
C17 0.036(2) 0.051(3) 0.070(3) 0.001(2) 0.008(2) 0.008(2)
C12 0.036(2) 0.031(2) 0.040(2) 0.0005(17) 0.0011(17) 0.0016(17)
C7 0.051(3) 0.039(3) 0.041(2) -0.006(2) 0.0069(19) 0.0014(18)
C5 0.042(2) 0.032(2) 0.034(2) 0.0055(18) 0.0034(17) -0.0009(16)
C10 0.085(4) 0.042(3) 0.078(4) 0.013(3) 0.008(3) -0.014(3)
C14 0.057(3) 0.051(3) 0.042(2) 0.000(2) 0.004(2) -0.009(2)
C4 0.055(3) 0.040(2) 0.039(2) -0.004(2) 0.003(2) 0.0020(19)
C1 0.051(3) 0.057(3) 0.070(3) -0.022(2) 0.013(2) 0.001(2)
C8 0.087(4) 0.038(3) 0.083(4) 0.008(3) 0.019(3) -0.005(2)
C15 0.052(3) 0.054(3) 0.038(2) -0.001(2) -0.0011(19) 0.003(2)
O3 0.060(2) 0.0390(18) 0.067(2) 0.0087(15) -0.0048(16) -0.0080(15)
C11 0.157(7) 0.091(5) 0.086(5) 0.063(5) 0.027(4) 0.017(4)

loop_
_atom_type_symbol
_atom_type_description
_atom_type_scat_dispersion_real
_atom_type_scat_dispersion_imag
_atom_type_scat_source
C C 0.0033 0.0016 'International Tables Vol C Tables 4.2.6.8 and 6.1.1.4'
H H 0.0000 0.0000 'International Tables Vol C Tables 4.2.6.8 and 6.1.1.4'
N N 0.0061 0.0033 'International Tables Vol C Tables 4.2.6.8 and 6.1.1.4'
O O 0.0106 0.0060 'International Tables Vol C Tables 4.2.6.8 and 6.1.1.4'
S S 0.1246 0.1234 'International Tables Vol C Tables 4.2.6.8 and 6.1.1.4'

loop_
_geom_angle_atom_site_label_1
_geom_angle_atom_site_label_2
_geom_angle_atom_site_label_3
_geom_angle
C9 S1 C2 91.04(19)
C15 S2 C12 91.6(2)
C9 N1 C3 116.3(3)
C9 N1 C5 116.9(3)
C3 N1 C5 124.2(3)
C7 C6 C16 123.5(4)
C7 C6 C5 119.8(4)
C16 C6 C5 116.7(4)
N2 C9 N1 127.2(4)
N2 C9 S1 123.7(3)
N1 C9 S1 109.1(3)
C9 N2 C7 116.2(4)
C2 C3 N1 112.4(3)
C2 C3 C17 128.6(4)
N1 C3 C17 119.0(3)
C12 C13 C14 108.1(4)
C12 C13 H13 126.0
C14 C13 H13 125.9
C3 C2 C4 128.2(4)
C3 C2 S1 111.2(3)
C4 C2 S1 120.5(3)
O2 C16 O3 121.8(4)
O2 C16 C6 126.6(5)
O3 C16 C6 111.5(4)
C3 C17 H17A 110.5
C3 C17 H17B 110.5
H17A C17 H17B 108.4
C3 C17 H17C 110.5
H17A C17 H17C 108.4
H17B C17 H17C 108.4
C13 C12 C5 125.8(3)
C13 C12 S2 112.6(3)
C5 C12 S2 121.6(3)
C6 C7 N2 121.9(4)
C6 C7 C1 125.3(4)
N2 C7 C1 112.8(4)
N1 C5 C6 108.3(3)
N1 C5 C12 108.2(3)
C6 C5 C12 113.0(3)
N1 C5 H5 109.1
C6 C5 H5 109.1
C12 C5 H5 109.1
C11 C10 O3 110.9(4)
C11 C10 H10A 109.5
O3 C10 H10A 109.5
C11 C10 H10B 109.4
O3 C10 H10B 109.5
H10A C10 H10B 108.0
C15 C14 C13 114.8(4)
C15 C14 H14 122.6
C13 C14 H14 122.6
O1 C4 C2 120.4(4)
O1 C4 C8 121.0(4)
C2 C4 C8 118.6(4)
C7 C1 H1A 109.8
C7 C1 H1B 109.7
H1A C1 H1B 109.2
C7 C1 H1C 109.8
H1A C1 H1C 109.2
H1B C1 H1C 109.2
C4 C8 H8A 110.6
C4 C8 H8B 110.6
H8A C8 H8B 108.3
C4 C8 H8C 110.6
H8A C8 H8C 108.3
H8B C8 H8C 108.3
C14 C15 S2 112.9(3)
C14 C15 H15 123.5
S2 C15 H15 123.5
C16 O3 C10 118.1(4)
C10 C11 H11A 109.5
C10 C11 H11B 109.5
H11A C11 H11B 109.5
C10 C11 H11C 109.5
H11A C11 H11C 109.5
H11B C11 H11C 109.5

loop_
_geom_bond_atom_site_label_1
_geom_bond_atom_site_label_2
_geom_bond_distance
S1 C9 1.736(4)
S1 C2 1.757(4)
S2 C15 1.692(4)
S2 C12 1.714(4)
N1 C9 1.363(5)
N1 C3 1.375(5)
N1 C5 1.471(5)
C6 C7 1.355(6)
C6 C16 1.468(6)
C6 C5 1.508(6)
O1 C4 1.221(5)
C9 N2 1.296(5)
N2 C7 1.385(5)
C3 C2 1.348(5)
C3 C17 1.505(6)
C13 C12 1.410(5)
C13 C14 1.442(6)
C13 H13 0.9500
O2 C16 1.207(5)
C2 C4 1.472(6)
C16 O3 1.335(5)
C17 H17A 0.9902
C17 H17B 0.9902
C17 H17C 0.9902
C12 C5 1.525(5)
C7 C1 1.502(6)
C5 H5 1.0000
C10 C11 1.433(7)
C10 O3 1.467(5)
C10 H10A 0.9900
C10 H10B 0.9900
C14 C15 1.328(6)
C14 H14 0.9500
C4 C8 1.506(6)
C1 H1A 0.9828
C1 H1B 0.9828
C1 H1C 0.9828
C8 H8A 0.9913
C8 H8B 0.9913
C8 H8C 0.9913
C15 H15 0.9500
C11 H11A 0.9800
C11 H11B 0.9800
C11 H11C 0.9800

loop_
_geom_hbond_atom_site_label_D
_geom_hbond_atom_site_label_H
_geom_hbond_atom_site_label_A
_geom_hbond_site_symmetry_A
_geom_hbond_distance_DH
_geom_hbond_distance_HA
_geom_hbond_distance_DA
_geom_hbond_angle_DHA
C1 H1C O1 3_665 0.98 2.64 3.598(6) 166
C13 H13 O2 2_655 0.95 2.63 3.269(8) 125
C11 H11A Cg1 3_565 0.98 2.89 3.693(2) 139

loop_
_geom_torsion_atom_site_label_1
_geom_torsion_atom_site_label_2
_geom_torsion_atom_site_label_3
_geom_torsion_atom_site_label_4
_geom_torsion
C3 N1 C9 N2 -179.9(4)
C5 N1 C9 N2 -17.4(6)
C3 N1 C9 S1 -0.2(4)
C5 N1 C9 S1 162.2(2)
C2 S1 C9 N2 179.7(4)
C2 S1 C9 N1 0.0(3)
N1 C9 N2 C7 -6.0(6)
S1 C9 N2 C7 174.4(3)
C9 N1 C3 C2 0.4(5)
C5 N1 C3 C2 -160.6(3)
C9 N1 C3 C17 -179.8(3)
C5 N1 C3 C17 19.2(5)
N1 C3 C2 C4 175.6(4)
C17 C3 C2 C4 -4.2(7)
N1 C3 C2 S1 -0.4(4)
C17 C3 C2 S1 179.8(3)
C9 S1 C2 C3 0.2(3)
C9 S1 C2 C4 -176.1(3)
C7 C6 C16 O2 2.5(7)
C5 C6 C16 O2 -179.8(4)
C7 C6 C16 O3 179.4(4)
C5 C6 C16 O3 -2.8(5)
C14 C13 C12 C5 178.8(4)
C14 C13 C12 S2 1.3(4)
C15 S2 C12 C13 -0.8(3)
C15 S2 C12 C5 -178.5(3)
C16 C6 C7 N2 -171.2(4)
C5 C6 C7 N2 11.1(6)
C16 C6 C7 C1 8.2(6)
C5 C6 C7 C1 -169.4(4)
C9 N2 C7 C6 9.1(6)
C9 N2 C7 C1 -170.4(4)
C9 N1 C5 C6 33.4(4)
C3 N1 C5 C6 -165.7(3)
C9 N1 C5 C12 -89.4(4)
C3 N1 C5 C12 71.5(4)
C7 C6 C5 N1 -31.2(5)
C16 C6 C5 N1 151.0(3)
C7 C6 C5 C12 88.6(4)
C16 C6 C5 C12 -89.2(4)
C13 C12 C5 N1 20.6(5)
S2 C12 C5 N1 -162.0(3)
C13 C12 C5 C6 -99.3(4)
S2 C12 C5 C6 78.1(4)
C12 C13 C14 C15 -1.3(5)
C3 C2 C4 O1 16.3(7)
S1 C2 C4 O1 -168.1(3)
C3 C2 C4 C8 -162.5(4)
S1 C2 C4 C8 13.1(5)
C13 C14 C15 S2 0.7(5)
C12 S2 C15 C14 0.1(4)
O2 C16 O3 C10 -0.2(6)
C6 C16 O3 C10 -177.3(3)
C11 C10 O3 C16 -87.9(6)
